data_4322839
loop_
_publ_author_name
'Donald J. Darensbourg'
'Marc S. Zimmer'
'Patrick Rainey'
'David L. Larkins'

_publ_section_title
;
 Phosphine Adducts of Monomeric Zinc(bis-phenoxides): Solution and
 Solid-State Structures of (2,6-Di-tert-butylphenoxide)ZnL Complexes (L =
 PMePh2 and PCy3)
;
_journal_name_full 'Inorganic Chemistry'
_journal_page_first 2852
_journal_page_last 2853
_journal_paper_doi 10.1021/ic980185z
_journal_volume 37
_journal_year 1998
_chemical_formula_sum 'C55 H71 O2 P Zn'
_chemical_formula_weight 860.46
_chemical_name_systematic
; 
 ? 
;
_space_group_IT_number 14
_symmetry_cell_setting monoclinic
_symmetry_space_group_name_Hall '-P 2ybc'
_symmetry_space_group_name_H-M 'P 1 21/c 1'
_atom_sites_solution_hydrogens geom
_atom_sites_solution_primary direct
_atom_sites_solution_secondary difmap
_audit_creation_method SHELXL
_cell_angle_alpha 90.00
_cell_angle_beta 106.57(3)
_cell_angle_gamma 90.00
_cell_formula_units_Z 4
_cell_length_a 10.762(2)
_cell_length_b 37.078(7)
_cell_length_c 12.866(3)
_cell_measurement_temperature 293(2)
_cell_volume 4920.8(19)
_computing_structure_refinement 'SHELXL-93 (Sheldrick, 1993)'
_computing_structure_solution 'SHELXS-86 (Sheldrick, 1990)'
_diffrn_ambient_temperature 293(2)
_diffrn_radiation_monochromator graphite
_diffrn_radiation_source 'fine-focus sealed tube'
_diffrn_radiation_type MoK\a
_diffrn_radiation_wavelength 0.71073
_diffrn_reflns_av_R_equivalents 0.0681
_diffrn_reflns_av_sigmaI/netI 0.1240
_diffrn_reflns_limit_h_max 12
_diffrn_reflns_limit_h_min 0
_diffrn_reflns_limit_k_max 41
_diffrn_reflns_limit_k_min 0
_diffrn_reflns_limit_l_max 13
_diffrn_reflns_limit_l_min -14
_diffrn_reflns_number 7789
_diffrn_reflns_theta_max 23.60
_diffrn_reflns_theta_min 1.74
_exptl_absorpt_coefficient_mu 0.570
_exptl_crystal_density_diffrn 1.161
_exptl_crystal_F_000 1848
_refine_diff_density_max 0.526
_refine_diff_density_min -1.354
_refine_diff_density_rms 0.089
_refine_ls_extinction_method none
_refine_ls_goodness_of_fit_all 1.026
_refine_ls_goodness_of_fit_obs 1.127
_refine_ls_matrix_type full
_refine_ls_number_parameters 532
_refine_ls_number_reflns 7351
_refine_ls_number_restraints 489
_refine_ls_restrained_S_all 1.037
_refine_ls_restrained_S_obs 1.130
_refine_ls_R_factor_all 0.1440
_refine_ls_R_factor_obs 0.0739
_refine_ls_shift/esd_max -0.520
_refine_ls_shift/esd_mean 0.084
_refine_ls_structure_factor_coef Fsqd
_refine_ls_weighting_details 'w=1/[\s^2^(Fo^2^)+(0.0860P)^2^+9.7238P] where P=(Fo^2^+2Fc^2^)/3'
_refine_ls_weighting_scheme calc
_refine_ls_wR_factor_all 0.2134
_refine_ls_wR_factor_obs 0.1795
_reflns_number_observed 4501
_reflns_number_total 7359
_reflns_observed_criterion >2sigma(I)
_cod_data_source_file ic980185z_1.cif
_cod_data_source_block dd347
_cod_depositor_comments
;
The following automatic conversions were performed:

'_refine_ls_weighting_scheme' value 'calc
w=1/[\s^2^(Fo^2^)+(0.0860P)^2^+9.7238P] where P=(Fo^2^+2Fc^2^)/3' was
changed to 'calc'. New tag '_refine_ls_weighting_details' was
created. The value of the new tag was set to
'w=1/[\s^2^(Fo^2^)+(0.0860P)^2^+9.7238P] where P=(Fo^2^+2Fc^2^)/3'.

Automatic conversion script
Id: cif_fix_values 3143 2015-03-26 13:38:13Z robertas 
;
_cod_original_cell_volume 4921.1(17)
_cod_database_code 4322839

loop_
_symmetry_equiv_pos_as_xyz
'x, y, z'
'-x, y+1/2, -z+1/2'
'-x, -y, -z'
'x, -y-1/2, z-1/2'

loop_
_atom_site_aniso_label
_atom_site_aniso_U_11
_atom_site_aniso_U_22
_atom_site_aniso_U_33
_atom_site_aniso_U_23
_atom_site_aniso_U_13
_atom_site_aniso_U_12
Zn1 0.0330(4) 0.0323(4) 0.0323(4) -0.0032(4) 0.0157(3) -0.0003(4)
P1 0.0291(9) 0.0228(8) 0.0200(8) -0.0015(6) 0.0113(7) -0.0004(7)
O1 0.029(2) 0.024(2) 0.022(2) -0.003(2) 0.013(2) 0.002(2)
O2 0.040(2) 0.024(2) 0.022(2) -0.001(2) 0.019(2) 0.001(2)
C1 0.026(2) 0.023(2) 0.018(2) 0.005(2) 0.016(2) 0.003(2)
C25 0.040(3) 0.034(3) 0.028(3) -0.003(2) 0.009(2) 0.002(2)
C41 0.042(3) 0.030(3) 0.025(2) 0.001(2) 0.013(2) -0.001(2)
C15 0.041(2) 0.024(2) 0.022(2) 0.002(2) 0.017(2) 0.004(2)
C5 0.029(2) 0.028(2) 0.026(2) 0.007(2) 0.018(2) 0.002(2)
C40 0.048(3) 0.036(3) 0.032(3) -0.006(2) 0.020(2) -0.001(3)
C16 0.040(2) 0.030(2) 0.031(2) 0.001(2) 0.019(2) 0.007(2)
C11 0.027(3) 0.049(3) 0.033(3) -0.006(2) 0.014(2) -0.002(2)
C36 0.036(3) 0.029(3) 0.026(2) -0.003(2) 0.016(2) -0.001(2)
C30 0.047(3) 0.035(3) 0.025(3) 0.001(2) 0.013(2) -0.011(3)
C20 0.044(2) 0.027(2) 0.024(2) 0.001(2) 0.015(2) 0.000(2)
C4 0.047(3) 0.032(3) 0.023(3) -0.003(2) 0.016(2) 0.005(2)
C37 0.046(3) 0.030(3) 0.030(3) 0.000(2) 0.019(2) -0.004(3)
C10 0.025(3) 0.059(4) 0.035(3) 0.003(3) 0.008(3) 0.007(3)
C5 0.040(3) 0.030(3) 0.022(3) -0.002(2) 0.012(2) -0.003(2)
C6 0.031(2) 0.028(2) 0.021(2) 0.002(2) 0.015(2) -0.001(2)
C3 0.038(3) 0.032(3) 0.029(3) 0.002(2) 0.023(2) 0.010(2)
C7 0.025(3) 0.047(3) 0.036(3) -0.002(2) 0.018(2) 0.004(2)
C39 0.051(3) 0.043(3) 0.028(3) -0.007(2) 0.023(2) -0.003(3)
C18 0.058(3) 0.026(3) 0.041(3) -0.001(2) 0.019(3) 0.006(2)
C38 0.050(3) 0.039(3) 0.030(3) 0.001(2) 0.022(2) -0.005(3)
C21 0.037(3) 0.044(3) 0.048(3) -0.003(3) 0.022(3) 0.006(3)
C9 0.038(4) 0.055(4) 0.048(4) -0.007(3) 0.023(3) -0.015(3)
C19 0.052(3) 0.027(3) 0.036(3) -0.005(2) 0.019(3) -0.001(2)
C35 0.050(3) 0.055(3) 0.033(3) -0.001(3) 0.016(3) -0.018(3)
C17 0.051(3) 0.030(3) 0.038(3) 0.000(2) 0.018(3) 0.012(2)
C13 0.026(4) 0.063(4) 0.054(4) -0.001(3) 0.008(3) 0.014(3)
C28 0.050(4) 0.053(4) 0.034(4) 0.008(3) 0.008(3) 0.004(3)
C29 0.038(4) 0.043(4) 0.042(4) 0.000(3) 0.018(3) 0.010(3)
C54 0.072(4) 0.041(3) 0.060(3) 0.013(3) 0.028(3) -0.003(3)
C31 0.063(3) 0.035(3) 0.033(3) -0.002(2) 0.009(3) -0.011(3)
C49 0.066(3) 0.040(3) 0.067(3) 0.014(3) 0.030(3) -0.006(3)
C26 0.041(4) 0.054(4) 0.040(4) -0.007(3) 0.011(3) 0.010(3)
C27 0.043(4) 0.049(4) 0.054(4) -0.004(3) 0.007(3) -0.001(3)
C53 0.078(4) 0.047(4) 0.076(4) 0.009(3) 0.017(3) -0.003(3)
C14 0.034(4) 0.077(5) 0.043(4) -0.005(3) 0.026(3) -0.003(4)
C34 0.060(3) 0.068(4) 0.043(3) 0.006(3) 0.012(3) -0.026(3)
C33 0.073(4) 0.058(3) 0.041(3) 0.010(3) 0.005(3) -0.037(3)
C50 0.081(4) 0.050(4) 0.071(4) 0.003(3) 0.028(3) -0.009(3)
C24 0.044(4) 0.067(5) 0.070(5) 0.014(4) 0.031(4) 0.003(4)
C43 0.050(4) 0.094(4) 0.069(4) -0.009(4) -0.006(3) 0.009(4)
C55 0.064(5) 0.053(5) 0.100(6) 0.027(4) 0.033(4) -0.005(4)
C47 0.043(3) 0.086(4) 0.065(4) -0.006(3) 0.003(3) -0.001(3)
C44 0.061(4) 0.087(4) 0.068(4) -0.001(4) -0.007(3) 0.004(3)
C8 0.035(4) 0.077(5) 0.068(5) -0.007(4) 0.021(4) 0.018(4)
C32 0.077(4) 0.045(3) 0.043(3) -0.003(3) 0.002(3) -0.020(3)
C42 0.040(3) 0.095(4) 0.066(4) -0.005(3) 0.002(3) 0.003(3)
C12 0.030(4) 0.084(5) 0.052(4) -0.017(4) 0.009(3) -0.013(4)
C52 0.080(4) 0.056(4) 0.089(4) 0.000(3) 0.024(3) 0.003(3)
C48 0.053(5) 0.137(7) 0.102(7) 0.007(6) 0.025(5) 0.008(5)
C23 0.048(5) 0.090(6) 0.067(5) -0.030(4) 0.029(4) -0.015(4)
C22 0.042(4) 0.066(5) 0.083(5) 0.002(4) 0.025(4) 0.013(4)
C46 0.050(4) 0.085(4) 0.067(4) -0.006(4) 0.005(3) 0.000(4)
C45 0.058(4) 0.087(4) 0.064(4) 0.001(4) -0.001(3) -0.002(4)
C51 0.086(4) 0.056(4) 0.081(4) -0.005(3) 0.034(3) -0.001(3)

loop_
_atom_site_label
_atom_site_type_symbol
_atom_site_fract_x
_atom_site_fract_y
_atom_site_fract_z
_atom_site_U_iso_or_equiv
_atom_site_thermal_displace_type
_atom_site_occupancy
_atom_site_calc_flag
_atom_site_refinement_flags
_atom_site_disorder_group
Zn1 Zn 0.76682(7) 0.15522(2) 0.18616(6) 0.0312(2) Uani 1 d U .
P1 P 0.7807(2) 0.11738(4) 0.33797(12) 0.0231(4) Uani 1 d U .
O1 O 0.7512(4) 0.20475(10) 0.1790(3) 0.0237(9) Uani 1 d U .
O2 O 0.7740(4) 0.13561(10) 0.0545(3) 0.0266(9) Uani 1 d U .
C1 C 0.7509(6) 0.23135(15) 0.2494(4) 0.0204(10) Uani 1 d U .
C25 C 0.5277(7) 0.1005(2) -0.0497(5) 0.0341(13) Uani 1 d U .
C41 C 0.7554(6) 0.1759(2) 0.4647(5) 0.0314(12) Uani 1 d U .
H41A H 0.7537(6) 0.1900(2) 0.4044(5) 0.038 Uiso 1 calc R .
C15 C 0.7754(6) 0.1001(2) 0.0348(5) 0.0272(11) Uani 1 d U .
C5 C 0.6287(6) 0.2449(2) 0.2591(5) 0.0257(11) Uani 1 d U .
C40 C 0.7441(7) 0.1921(2) 0.5582(5) 0.0367(13) Uani 1 d U .
H40A H 0.7338(7) 0.2170(2) 0.5603(5) 0.044 Uiso 1 calc R .
C16 C 0.8962(6) 0.0820(2) 0.0495(5) 0.0323(11) Uani 1 d U .
C11 C 1.0013(6) 0.2349(2) 0.3023(5) 0.0354(13) Uani 1 d U .
C36 C 0.7689(6) 0.1393(2) 0.4604(5) 0.0287(12) Uani 1 d U .
C30 C 0.6522(7) 0.0842(2) 0.3061(5) 0.0353(13) Uani 1 d U .
C20 C 0.6586(6) 0.0811(2) -0.0060(5) 0.0308(11) Uani 1 d U .
C4 C 0.7456(6) 0.2845(2) 0.4024(5) 0.0324(13) Uani 1 d U .
H4A H 0.7441(6) 0.3016(2) 0.4550(5) 0.039 Uiso 1 calc R .
C37 C 0.7727(6) 0.1186(2) 0.5516(5) 0.0335(12) Uani 1 d U .
H37A H 0.7821(6) 0.0937(2) 0.5498(5) 0.040 Uiso 1 calc R .
C10 C 0.4900(6) 0.2303(2) 0.0685(5) 0.039(2) Uani 1 d U .
H10A H 0.5591(6) 0.2160(2) 0.0566(5) 0.059 Uiso 1 calc R .
H10B H 0.4975(6) 0.2546(2) 0.0453(5) 0.059 Uiso 1 calc R .
H10C H 0.4082(6) 0.2204(2) 0.0277(5) 0.059 Uiso 1 calc R .
C5 C 0.8634(6) 0.2727(2) 0.3891(5) 0.0299(12) Uani 1 d U .
H5A H 0.9404(6) 0.2824(2) 0.4326(5) 0.036 Uiso 1 calc R .
C6 C 0.8679(6) 0.2469(2) 0.3124(5) 0.0251(11) Uani 1 d U .
C3 C 0.6339(6) 0.2707(2) 0.3379(5) 0.0304(12) Uani 1 d U .
H3A H 0.5561(6) 0.2790(2) 0.3469(5) 0.037 Uiso 1 calc R .
C7 C 0.4986(6) 0.2301(2) 0.1894(5) 0.0340(13) Uani 1 d U .
C39 C 0.7480(7) 0.1718(2) 0.6477(5) 0.0381(13) Uani 1 d U .
H39A H 0.7407(7) 0.1828(2) 0.7107(5) 0.046 Uiso 1 calc R .
C18 C 0.7786(7) 0.0254(2) 0.0165(5) 0.0406(14) Uani 1 d U .
H18A H 0.7799(7) 0.0003(2) 0.0175(5) 0.049 Uiso 1 calc R .
C38 C 0.7626(7) 0.1353(2) 0.6443(5) 0.0373(13) Uani 1 d U .
H38A H 0.7658(7) 0.1215(2) 0.7055(5) 0.045 Uiso 1 calc R .
C21 C 1.0222(7) 0.1031(2) 0.0610(6) 0.0409(14) Uani 1 d U .
C9 C 0.4771(7) 0.1918(2) 0.2276(6) 0.045(2) Uani 1 d U .
H9A H 0.5466(7) 0.1764(2) 0.2220(6) 0.067 Uiso 1 calc R .
H9B H 0.3963(7) 0.1825(2) 0.1829(6) 0.067 Uiso 1 calc R .
H9C H 0.4751(7) 0.1927(2) 0.3016(6) 0.067 Uiso 1 calc R .
C19 C 0.6637(7) 0.0434(2) -0.0118(5) 0.0372(13) Uani 1 d U .
H19A H 0.5868(7) 0.0304(2) -0.0354(5) 0.045 Uiso 1 calc R .
C35 C 0.5363(7) 0.0916(2) 0.3299(6) 0.0449(14) Uani 1 d U .
H35A H 0.5270(7) 0.1127(2) 0.3660(6) 0.054 Uiso 1 calc R .
C17 C 0.8934(7) 0.0445(2) 0.0435(5) 0.0386(13) Uani 1 d U .
H17A H 0.9713(7) 0.0319(2) 0.0582(5) 0.046 Uiso 1 calc R .
C13 C 1.0333(7) 0.1972(2) 0.3483(6) 0.048(2) Uani 1 d U .
H13A H 0.9670(7) 0.1808(2) 0.3103(6) 0.073 Uiso 1 calc R .
H13B H 1.0379(7) 0.1973(2) 0.4239(6) 0.073 Uiso 1 calc R .
H13C H 1.1153(7) 0.1898(2) 0.3398(6) 0.073 Uiso 1 calc R .
C28 C 0.5350(7) 0.1253(2) -0.1435(6) 0.046(2) Uani 1 d U .
H28A H 0.6052(7) 0.1420(2) -0.1184(6) 0.070 Uiso 1 calc R .
H28B H 0.4550(7) 0.1383(2) -0.1696(6) 0.070 Uiso 1 calc R .
H28C H 0.5493(7) 0.1110(2) -0.2012(6) 0.070 Uiso 1 calc R .
C29 C 0.9289(6) 0.0914(2) 0.3796(6) 0.040(2) Uani 1 d U .
H29A H 1.0019(6) 0.1075(2) 0.3979(6) 0.060 Uiso 1 calc R .
H29B H 0.9345(6) 0.0760(2) 0.3212(6) 0.060 Uiso 1 calc R .
H29C H 0.9290(6) 0.0770(2) 0.4416(6) 0.060 Uiso 1 calc R .
C54 C 0.7930(8) 0.0371(2) 0.7360(7) 0.056(2) Uani 1 d U .
H54A H 0.7690(8) 0.0501(2) 0.7890(7) 0.067 Uiso 1 calc R .
C31 C 0.6645(8) 0.0531(2) 0.2526(5) 0.0449(14) Uani 1 d U .
H31A H 0.7419(8) 0.0482(2) 0.2368(5) 0.054 Uiso 1 calc R .
C49 C 0.7031(9) 0.0325(2) 0.6361(7) 0.056(2) Uani 1 d U .
C26 C 0.4905(7) 0.1234(2) 0.0366(6) 0.045(2) Uani 1 d U .
H26A H 0.5588(7) 0.1403(2) 0.0678(6) 0.068 Uiso 1 calc R .
H26B H 0.4775(7) 0.1080(2) 0.0925(6) 0.068 Uiso 1 calc R .
H26C H 0.4119(7) 0.1364(2) 0.0035(6) 0.068 Uiso 1 calc R .
C27 C 0.4150(7) 0.0747(2) -0.0947(6) 0.050(2) Uani 1 d U .
H27A H 0.4072(7) 0.0587(2) -0.0383(6) 0.075 Uiso 1 calc R .
H27B H 0.4306(7) 0.0609(2) -0.1530(6) 0.075 Uiso 1 calc R .
H27C H 0.3362(7) 0.0882(2) -0.1213(6) 0.075 Uiso 1 calc R .
C53 C 0.9140(9) 0.0236(2) 0.7600(8) 0.068(2) Uani 1 d U .
H53A H 0.9705(9) 0.0267(2) 0.8290(8) 0.082 Uiso 1 calc R .
C14 C 1.0036(7) 0.2370(2) 0.1825(6) 0.048(2) Uani 1 d U .
H14A H 0.9832(7) 0.2611(2) 0.1560(6) 0.073 Uiso 1 calc R .
H14B H 0.9407(7) 0.2206(2) 0.1395(6) 0.073 Uiso 1 calc R .
H14C H 1.0883(7) 0.2306(2) 0.1779(6) 0.073 Uiso 1 calc R .
C34 C 0.4346(8) 0.0670(2) 0.2986(6) 0.057(2) Uani 1 d U .
H34A H 0.3569(8) 0.0715(2) 0.3145(6) 0.069 Uiso 1 calc R .
C33 C 0.4498(9) 0.0360(2) 0.2439(6) 0.060(2) Uani 1 d U .
H33A H 0.3817(9) 0.0197(2) 0.2219(6) 0.072 Uiso 1 calc R .
C50 C 0.7459(9) 0.0138(2) 0.5576(8) 0.066(2) Uani 1 d U .
H50A H 0.6906(9) 0.0109(2) 0.4880(8) 0.079 Uiso 1 calc R .
C24 C 1.0029(7) 0.1277(2) -0.0367(7) 0.057(2) Uani 1 d U .
H24A H 0.9765(7) 0.1136(2) -0.1019(7) 0.085 Uiso 1 calc R .
H24B H 1.0829(7) 0.1398(2) -0.0332(7) 0.085 Uiso 1 calc R .
H24C H 0.9372(7) 0.1452(2) -0.0367(7) 0.085 Uiso 1 calc R .
C43 C 1.2623(9) 0.0958(3) 0.5768(8) 0.076(2) Uani 1 d U .
H43A H 1.3107(9) 0.0810(3) 0.5446(8) 0.091 Uiso 1 calc R .
C55 C 0.5728(8) 0.0473(2) 0.6125(8) 0.070(2) Uani 1 d U .
H55A H 0.5249(8) 0.0414(2) 0.5395(8) 0.106 Uiso 1 calc R .
H55B H 0.5777(8) 0.0731(2) 0.6207(8) 0.106 Uiso 1 calc R .
H55C H 0.5298(8) 0.0373(2) 0.6618(8) 0.106 Uiso 1 calc R .
C47 C 1.1969(8) 0.1536(3) 0.6183(7) 0.067(2) Uani 1 d U .
H47A H 1.2010(8) 0.1786(3) 0.6153(7) 0.081 Uiso 1 calc R .
C44 C 1.1836(9) 0.0808(3) 0.6308(8) 0.077(2) Uani 1 d U .
H44A H 1.1798(9) 0.0558(3) 0.6361(8) 0.093 Uiso 1 calc R .
C8 C 0.3862(7) 0.2533(2) 0.1999(7) 0.058(2) Uani 1 d U .
H8A H 0.3061(7) 0.2435(2) 0.1555(7) 0.087 Uiso 1 calc R .
H8B H 0.3966(7) 0.2775(2) 0.1766(7) 0.087 Uiso 1 calc R .
H8C H 0.3850(7) 0.2537(2) 0.2742(7) 0.087 Uiso 1 calc R .
C32 C 0.5639(9) 0.0293(2) 0.2222(6) 0.058(2) Uani 1 d U .
H32A H 0.5736(9) 0.0082(2) 0.1862(6) 0.070 Uiso 1 calc R .
C42 C 1.2708(8) 0.1330(3) 0.5696(8) 0.070(2) Uani 1 d U .
C12 C 1.1102(7) 0.2601(2) 0.3659(6) 0.056(2) Uani 1 d U .
H12A H 1.0930(7) 0.2842(2) 0.3387(6) 0.084 Uiso 1 calc R .
H12B H 1.1915(7) 0.2521(2) 0.3573(6) 0.084 Uiso 1 calc R .
H12C H 1.1140(7) 0.2596(2) 0.4413(6) 0.084 Uiso 1 calc R .
C52 C 0.9540(10) 0.0052(2) 0.6833(8) 0.075(2) Uani 1 d U .
H52A H 1.0384(10) -0.0035(2) 0.6994(8) 0.090 Uiso 1 calc R .
C48 C 1.3585(9) 0.1501(3) 0.5134(9) 0.097(3) Uani 1 d U .
H48A H 1.4020(9) 0.1318(3) 0.4844(9) 0.145 Uiso 1 calc R .
H48B H 1.4214(9) 0.1647(3) 0.5640(9) 0.145 Uiso 1 calc R .
H48C H 1.3087(9) 0.1651(3) 0.4555(9) 0.145 Uiso 1 calc R .
C23 C 1.0636(8) 0.1256(3) 0.1627(7) 0.066(2) Uani 1 d U .
H23A H 1.0762(8) 0.1104(3) 0.2251(7) 0.099 Uiso 1 calc R .
H23B H 0.9977(8) 0.1432(3) 0.1621(7) 0.099 Uiso 1 calc R .
H23C H 1.1433(8) 0.1378(3) 0.1656(7) 0.099 Uiso 1 calc R .
C22 C 1.1347(7) 0.0779(2) 0.0598(8) 0.062(2) Uani 1 d U .
H22A H 1.1106(7) 0.0633(2) -0.0044(8) 0.093 Uiso 1 calc R .
H22B H 1.1542(7) 0.0627(2) 0.1227(8) 0.093 Uiso 1 calc R .
H22C H 1.2096(7) 0.0920(2) 0.0603(8) 0.093 Uiso 1 calc R .
C46 C 1.1175(9) 0.1377(3) 0.6712(8) 0.069(2) Uani 1 d U .
H46A H 1.0677(9) 0.1520(3) 0.7033(8) 0.083 Uiso 1 calc R .
C45 C 1.1109(9) 0.1015(3) 0.6770(8) 0.074(2) Uani 1 d U .
H45A H 1.0564(9) 0.0908(3) 0.7127(8) 0.088 Uiso 1 calc R .
C51 C 0.8707(10) -0.0002(2) 0.5840(8) 0.072(2) Uani 1 d U .
H51A H 0.8972(10) -0.0135(2) 0.5327(8) 0.087 Uiso 1 calc R .

loop_
_atom_type_symbol
_atom_type_description
_atom_type_scat_dispersion_real
_atom_type_scat_dispersion_imag
_atom_type_scat_source
C C 0.0033 0.0016 'International Tables Vol C Tables 4.2.6.8 and 6.1.1.4'
H H 0.0000 0.0000 'International Tables Vol C Tables 4.2.6.8 and 6.1.1.4'
O O 0.0106 0.0060 'International Tables Vol C Tables 4.2.6.8 and 6.1.1.4'
P P 0.1023 0.0942 'International Tables Vol C Tables 4.2.6.8 and 6.1.1.4'
Zn Zn 0.2839 1.4301 'International Tables Vol C Tables 4.2.6.8 and 6.1.1.4'

loop_
_geom_angle_atom_site_label_1
_geom_angle_atom_site_label_2
_geom_angle_atom_site_label_3
_geom_angle
_geom_angle_site_symmetry_1
_geom_angle_site_symmetry_3
_geom_angle_publ_flag
O1 Zn1 O2 111.7(2) . . ?
O1 Zn1 P1 127.79(13) . . ?
O2 Zn1 P1 120.51(13) . . ?
C30 P1 C36 105.3(3) . . ?
C30 P1 C29 104.9(3) . . ?
C36 P1 C29 104.8(3) . . ?
C30 P1 Zn1 110.6(2) . . ?
C36 P1 Zn1 116.6(2) . . ?
C29 P1 Zn1 113.6(2) . . ?
C1 O1 Zn1 135.8(3) . . ?
C15 O2 Zn1 124.0(3) . . ?
O1 C1 C6 121.0(5) . . ?
O1 C1 C5 119.5(5) . . ?
C6 C1 C5 119.6(5) . . ?
C27 C25 C28 106.9(6) . . ?
C27 C25 C20 113.0(6) . . ?
C28 C25 C20 108.7(5) . . ?
C27 C25 C26 106.1(6) . . ?
C28 C25 C26 108.7(6) . . ?
C20 C25 C26 113.2(5) . . ?
C36 C41 C40 120.2(6) . . ?
O2 C15 C20 120.3(6) . . ?
O2 C15 C16 119.7(6) . . ?
C20 C15 C16 119.9(6) . . ?
C3 C5 C1 117.1(6) . . ?
C3 C5 C7 121.0(5) . . ?
C1 C5 C7 121.8(5) . . ?
C39 C40 C41 120.4(6) . . ?
C17 C16 C15 117.2(6) . . ?
C17 C16 C21 121.3(6) . . ?
C15 C16 C21 121.3(6) . . ?
C13 C11 C12 107.3(6) . . ?
C13 C11 C6 110.2(5) . . ?
C12 C11 C6 111.5(6) . . ?
C13 C11 C14 111.6(6) . . ?
C12 C11 C14 105.8(6) . . ?
C6 C11 C14 110.4(5) . . ?
C41 C36 C37 119.4(6) . . ?
C41 C36 P1 121.0(5) . . ?
C37 C36 P1 119.6(5) . . ?
C31 C30 C35 119.9(7) . . ?
C31 C30 P1 120.7(6) . . ?
C35 C30 P1 119.3(5) . . ?
C19 C20 C15 118.3(6) . . ?
C19 C20 C25 119.5(6) . . ?
C15 C20 C25 122.0(6) . . ?
C3 C4 C5 119.1(6) . . ?
C38 C37 C36 119.5(6) . . ?
C6 C5 C4 121.4(6) . . ?
C5 C6 C1 119.0(5) . . ?
C5 C6 C11 118.8(6) . . ?
C1 C6 C11 122.2(5) . . ?
C4 C3 C5 123.7(6) . . ?
C8 C7 C5 111.2(6) . . ?
C8 C7 C10 105.6(6) . . ?
C5 C7 C10 111.9(5) . . ?
C8 C7 C9 107.3(6) . . ?
C5 C7 C9 109.8(5) . . ?
C10 C7 C9 110.9(6) . . ?
C38 C39 C40 119.7(6) . . ?
C19 C18 C17 119.7(6) . . ?
C39 C38 C37 120.8(6) . . ?
C23 C21 C24 108.7(7) . . ?
C23 C21 C22 107.9(7) . . ?
C24 C21 C22 106.2(6) . . ?
C23 C21 C16 113.6(6) . . ?
C24 C21 C16 108.6(6) . . ?
C22 C21 C16 111.6(6) . . ?
C18 C19 C20 121.4(7) . . ?
C34 C35 C30 119.1(8) . . ?
C18 C17 C16 122.1(7) . . ?
C53 C54 C49 122.9(9) . . ?
C32 C31 C30 120.5(8) . . ?
C54 C49 C50 116.3(9) . . ?
C54 C49 C55 121.7(9) . . ?
C50 C49 C55 122.0(9) . . ?
C54 C53 C52 120.2(10) . . ?
C33 C34 C35 119.6(8) . . ?
C32 C33 C34 120.2(8) . . ?
C51 C50 C49 120.1(9) . . ?
C44 C43 C42 120.3(10) . . ?
C46 C47 C42 120.7(10) . . ?
C45 C44 C43 121.1(11) . . ?
C33 C32 C31 120.8(8) . . ?
C47 C42 C43 117.6(10) . . ?
C47 C42 C48 120.9(10) . . ?
C43 C42 C48 121.5(10) . . ?
C51 C52 C53 119.8(10) . . ?
C45 C46 C47 120.5(10) . . ?
C46 C45 C44 119.7(11) . . ?
C52 C51 C50 120.6(10) . . ?

loop_
_geom_bond_atom_site_label_1
_geom_bond_atom_site_label_2
_geom_bond_distance
_geom_bond_site_symmetry_2
_geom_bond_publ_flag
Zn1 O1 1.844(4) . ?
Zn1 O2 1.865(4) . ?
Zn1 P1 2.375(2) . ?
P1 C30 1.809(7) . ?
P1 C36 1.808(6) . ?
P1 C29 1.809(7) . ?
O1 C1 1.340(7) . ?
O2 C15 1.342(7) . ?
C1 C6 1.411(8) . ?
C1 C5 1.446(8) . ?
C25 C27 1.525(10) . ?
C25 C28 1.536(9) . ?
C25 C20 1.538(9) . ?
C25 C26 1.539(9) . ?
C41 C36 1.371(8) . ?
C41 C40 1.380(9) . ?
C15 C20 1.405(9) . ?
C15 C16 1.428(9) . ?
C5 C3 1.383(8) . ?
C5 C7 1.533(9) . ?
C40 C39 1.367(9) . ?
C16 C17 1.391(9) . ?
C16 C21 1.535(9) . ?
C11 C13 1.518(10) . ?
C11 C12 1.538(10) . ?
C11 C6 1.544(8) . ?
C11 C14 1.550(9) . ?
C36 C37 1.393(9) . ?
C30 C31 1.367(9) . ?
C30 C35 1.395(10) . ?
C20 C19 1.403(9) . ?
C4 C3 1.352(9) . ?
C4 C5 1.396(9) . ?
C37 C38 1.376(9) . ?
C10 C7 1.532(9) . ?
C5 C6 1.386(8) . ?
C7 C8 1.522(9) . ?
C7 C9 1.541(9) . ?
C39 C38 1.366(9) . ?
C18 C19 1.361(10) . ?
C18 C17 1.379(10) . ?
C21 C23 1.510(10) . ?
C21 C24 1.519(10) . ?
C21 C22 1.531(10) . ?
C35 C34 1.393(10) . ?
C54 C53 1.346(12) . ?
C54 C49 1.381(12) . ?
C31 C32 1.366(10) . ?
C49 C50 1.405(12) . ?
C49 C55 1.456(11) . ?
C53 C52 1.365(13) . ?
C34 C33 1.383(12) . ?
C33 C32 1.357(12) . ?
C50 C51 1.390(13) . ?
C43 C44 1.358(13) . ?
C43 C42 1.387(13) . ?
C47 C46 1.368(12) . ?
C47 C42 1.377(12) . ?
C44 C45 1.349(13) . ?
C42 C48 1.486(13) . ?
C52 C51 1.351(13) . ?
C46 C45 1.348(13) . ?
